data_4084649
loop_
_publ_author_name
'Jover, Jes\'us'
'Miloserdov, Fedor M.'
'Benet-Buchholz, Jordi'
'Grushin, Vladimir V.'
'Maseras, Feliu'

_publ_section_title
;
 On the Feasibility of Nickel-Catalyzed Trifluoromethylation of Aryl
 Halides
;
_journal_issue 22
_journal_name_full Organometallics
_journal_page_first 6531
_journal_paper_doi 10.1021/om5008743
_journal_volume 33
_journal_year 2014
_chemical_absolute_configuration ad
_chemical_formula_sum 'C38 H49 Cl Fe Ni P2'
_chemical_formula_weight 717.72
_chemical_name_systematic
;
 ?
;
_space_group_IT_number 19
_space_group_name_Hall 'P 2ac 2ab'
_symmetry_cell_setting orthorhombic
_symmetry_space_group_name_Hall 'P 2ac 2ab'
_symmetry_space_group_name_H-M 'P 21 21 21'
_atom_sites_solution_hydrogens geom
_audit_creation_method SHELXL-2012
_cell_angle_alpha 90
_cell_angle_beta 90
_cell_angle_gamma 90
_cell_formula_units_Z 4
_cell_length_a 7.9975(3)
_cell_length_b 14.5270(5)
_cell_length_c 29.6311(10)
_cell_measurement_reflns_used 9957
_cell_measurement_temperature 100(2)
_cell_measurement_theta_max 27.13
_cell_measurement_theta_min 2.49
_cell_volume 3442.5(2)
_computing_cell_refinement 'Bruker APEX2 v2011.4-0'
_computing_data_collection 'Bruker APEX2 v2011.4-0'
_computing_data_reduction 'Bruker SAINT V7.60A'
_computing_molecular_graphics 'Bruker SHELXTL'
_computing_publication_material 'Bruker SHELXTL'
_computing_structure_refinement 'SHELXL-2012 (Sheldrick, 2012)'
_computing_structure_solution 'SHELXS-2012 (Sheldrick, 2012)'
_diffrn_ambient_temperature 100(2)
_diffrn_detector_area_resol_mean 512
_diffrn_detector_type '4K CCD area detector APEX II'
_diffrn_measured_fraction_theta_full 0.999
_diffrn_measured_fraction_theta_max 0.992
_diffrn_measurement_device_type 'APEX DUO Kappa 4-axis goniometer'
_diffrn_measurement_method
;
 Fullsphere data collection, phi and omega scans
;
_diffrn_measurement_specimen_support 'magnetic support with MicroMount'
_diffrn_radiation_monochromator 'Quazar MX Multilayer Optics'
_diffrn_radiation_type MoK\a
_diffrn_radiation_wavelength 0.71073
_diffrn_reflns_av_R_equivalents 0.0263
_diffrn_reflns_av_unetI/netI 0.0370
_diffrn_reflns_Laue_measured_fraction_full 0.999
_diffrn_reflns_Laue_measured_fraction_max 0.992
_diffrn_reflns_limit_h_max 10
_diffrn_reflns_limit_h_min -10
_diffrn_reflns_limit_k_max 12
_diffrn_reflns_limit_k_min -18
_diffrn_reflns_limit_l_max 38
_diffrn_reflns_limit_l_min -34
_diffrn_reflns_number 22723
_diffrn_reflns_point_group_measured_fraction_full 1.000
_diffrn_reflns_point_group_measured_fraction_max 0.979
_diffrn_reflns_theta_full 25.000
_diffrn_reflns_theta_max 27.215
_diffrn_reflns_theta_min 1.374
_diffrn_source 'Microfocus source E025 IuS'
_diffrn_source_current 0.6
_diffrn_source_power 50
_diffrn_source_size '0.2 mm x 0.2 mm fine focus'
_diffrn_source_type 'Bruker APEX DUO'
_exptl_absorpt_coefficient_mu 1.165
_exptl_absorpt_correction_T_max 0.9765
_exptl_absorpt_correction_T_min 0.8392
_exptl_absorpt_correction_type empirical
_exptl_absorpt_process_details
; 
 SADABS Version 2008/1 Bruker-Nonius
 Blessing, Acta Cryst. (1995) A51 33-38
;
_exptl_crystal_colour brown
_exptl_crystal_density_diffrn 1.385
_exptl_crystal_description needle
_exptl_crystal_F_000 1512
_exptl_crystal_size_max 0.04
_exptl_crystal_size_mid 0.005
_exptl_crystal_size_min 0.005
_refine_diff_density_max 0.468
_refine_diff_density_min -0.337
_refine_diff_density_rms 0.055
_refine_ls_abs_structure_details
;
 Flack x determined using 2763 quotients [(I+)-(I-)]/[(I+)+(I-)]
 (Parsons and Flack (2004), Acta Cryst. A60, s61).
;
_refine_ls_abs_structure_Flack 0.054(6)
_refine_ls_extinction_method none
_refine_ls_goodness_of_fit_ref 1.026
_refine_ls_hydrogen_treatment constr
_refine_ls_matrix_type full
_refine_ls_number_parameters 426
_refine_ls_number_reflns 7547
_refine_ls_number_restraints 72
_refine_ls_restrained_S_all 1.042
_refine_ls_R_factor_all 0.0348
_refine_ls_R_factor_gt 0.0282
_refine_ls_shift/su_max 0.001
_refine_ls_shift/su_mean 0.000
_refine_ls_structure_factor_coef Fsqd
_refine_ls_weighting_details
;
 w=1/[\s^2^(Fo^2^)+(0.0314P)^2^+0.9505P]
 where P=(Fo^2^+2Fc^2^)/3
;
_refine_ls_weighting_scheme calc
_refine_ls_wR_factor_gt 0.0640
_refine_ls_wR_factor_ref 0.0666
_reflns_Friedel_coverage 0.000
_reflns_number_gt 6818
_reflns_number_total 7547
_reflns_threshold_expression >2sigma(I)
_cod_data_source_file om5008743_si_003.cif
_cod_data_source_block mo_FM252_0m
_cod_depositor_comments
;
The following automatic conversions were performed:

'_symmetry_cell_setting' value 'Orthorhombic' changed to
'orthorhombic' according to
/home/saulius/struct/COD-crude-data--automatic-downloads/rss-feeds/ACS/lib/dictionaries/cif_core.dic
dictionary named 'cif_core.dic' version 2.4.2 from 2011-04-26.

Automatic conversion script
Id: cif_fix_values 2827 2014-09-09 07:05:25Z andrius 

 Adding full bibliography for 4084644--4084651.cif.
;
_cod_original_sg_symbol_H-M P2(1)2(1)2(1)
_cod_database_code 4084649
_shelx_space_group_comment
;
The symmetry employed for this shelxl refinement is uniquely defined
by the following loop, which should always be used as a source of
symmetry information in preference to the above space-group names.
They are only intended as comments.
;
_shelx_estimated_absorpt_t_min 0.955
_shelx_estimated_absorpt_t_max 0.994
_shelxl_version_number 2012-9

loop_
_space_group_symop_operation_xyz
'x, y, z'
'-x+1/2, -y, z+1/2'
'-x, y+1/2, -z+1/2'
'x+1/2, -y+1/2, -z'

loop_
_atom_site_label
_atom_site_type_symbol
_atom_site_fract_x
_atom_site_fract_y
_atom_site_fract_z
_atom_site_U_iso_or_equiv
_atom_site_adp_type
_atom_site_occupancy
_atom_site_site_symmetry_order
_atom_site_calc_flag
_atom_site_refinement_flags_posn
_atom_site_refinement_flags_adp
_atom_site_refinement_flags_occupancy
_atom_site_disorder_assembly
_atom_site_disorder_group
C1 C 0.6998(4) 0.6791(3) 0.29747(10) 0.0188(6) Uani 1 1 d . . . . .
C2 C 0.5292(4) 0.6783(3) 0.30434(10) 0.0202(7) Uani 1 1 d . . . . .
H2 H 0.4885 0.6765 0.3344 0.024 Uiso 1 1 calc R U . . .
C3 C 0.4124(4) 0.6800(3) 0.26858(11) 0.0232(7) Uani 1 1 d . . . . .
H3 H 0.2960 0.6794 0.2749 0.028 Uiso 1 1 calc R U . . .
C4 C 0.4671(4) 0.6827(3) 0.22475(10) 0.0225(7) Uani 1 1 d . . . . .
H4 H 0.3883 0.6847 0.2008 0.027 Uiso 1 1 calc R U . . .
C5 C 0.6401(4) 0.6825(2) 0.21503(10) 0.0194(6) Uani 1 1 d . . . . .
C6 C 0.7007(4) 0.6844(3) 0.17023(10) 0.0248(7) Uani 1 1 d . . . . .
H6 H 0.6235 0.6857 0.1459 0.030 Uiso 1 1 calc R U . . .
C7 C 0.8685(4) 0.6845(3) 0.16132(11) 0.0290(7) Uani 1 1 d . . . . .
H7 H 0.9068 0.6860 0.1310 0.035 Uiso 1 1 calc R U . . .
C8 C 0.9842(4) 0.6823(3) 0.19701(11) 0.0297(8) Uani 1 1 d . . . . .
H8 H 1.1006 0.6822 0.1907 0.036 Uiso 1 1 calc R U . . .
C9 C 0.9303(4) 0.6804(3) 0.24056(10) 0.0249(7) Uani 1 1 d . . . . .
H9 H 1.0105 0.6791 0.2642 0.030 Uiso 1 1 calc R U . . .
C10 C 0.7575(4) 0.6803(3) 0.25167(10) 0.0184(6) Uani 1 1 d . . . . .
C11 C 0.6791(4) 0.8106(3) 0.40525(9) 0.0145(6) Uani 1 1 d . . . . .
C12 C 0.7362(4) 0.8061(2) 0.45105(10) 0.0161(6) Uani 1 1 d . . . . .
H12 H 0.8556 0.8082 0.4610 0.019 Uiso 1 1 calc R U . . .
C13 C 0.5953(4) 0.8011(2) 0.48001(10) 0.0179(7) Uani 1 1 d . . . . .
H13 H 0.5981 0.8001 0.5137 0.021 Uiso 1 1 calc R U . . .
C14 C 0.4492(4) 0.7987(2) 0.45259(10) 0.0172(7) Uani 1 1 d . . . . .
H14 H 0.3314 0.7952 0.4638 0.021 Uiso 1 1 calc R U . . .
C15 C 0.4993(4) 0.8028(2) 0.40670(11) 0.0168(7) Uani 1 1 d . . . . .
H15 H 0.4229 0.8016 0.3800 0.020 Uiso 1 1 calc R U . . .
C16 C 0.6820(4) 0.5621(2) 0.41057(11) 0.0164(7) Uani 1 1 d . . . . .
C17 C 0.7422(4) 0.5758(2) 0.45559(11) 0.0183(7) Uani 1 1 d . . . . .
H17 H 0.8622 0.5766 0.4651 0.022 Uiso 1 1 calc R U . . .
C18 C 0.6015(5) 0.5846(2) 0.48462(11) 0.0213(7) Uani 1 1 d . . . . .
H18 H 0.6054 0.5919 0.5182 0.026 Uiso 1 1 calc R U . . .
C19 C 0.4542(4) 0.5801(2) 0.45782(12) 0.0203(8) Uani 1 1 d . . . . .
H19 H 0.3368 0.5842 0.4692 0.024 Uiso 1 1 calc R U . . .
C20 C 0.5027(4) 0.5683(2) 0.41221(11) 0.0183(7) Uani 1 1 d . . . . .
H20 H 0.4254 0.5638 0.3858 0.022 Uiso 1 1 calc R U . . .
C21 C 0.9848(5) 0.8993(3) 0.37606(13) 0.0278(9) Uani 1 1 d . . . . .
H21 H 1.0401 0.8619 0.4002 0.033 Uiso 1 1 calc R U . . .
C22 C 1.1165(5) 0.9105(3) 0.33929(14) 0.0379(10) Uani 1 1 d . . . . .
H22A H 1.2179 0.9376 0.3523 0.057 Uiso 1 1 calc R U . . .
H22B H 1.0733 0.9510 0.3156 0.057 Uiso 1 1 calc R U . . .
H22C H 1.1432 0.8502 0.3264 0.057 Uiso 1 1 calc R U . . .
C23 C 0.9380(5) 0.9892(3) 0.39847(14) 0.0345(9) Uani 1 1 d . . . . .
H23A H 0.8971 1.0325 0.3756 0.052 Uiso 1 1 calc R U . . .
H23B H 1.0365 1.0152 0.4134 0.052 Uiso 1 1 calc R U . . .
H23C H 0.8501 0.9781 0.4209 0.052 Uiso 1 1 calc R U . . .
C24 C 0.6696(4) 0.8945(2) 0.31755(11) 0.0212(8) Uani 1 1 d . . . . .
H24 H 0.5760 0.8523 0.3090 0.025 Uiso 1 1 calc R U . . .
C25 C 0.7572(5) 0.9200(3) 0.27328(12) 0.0310(9) Uani 1 1 d . . . . .
H25A H 0.8342 0.9714 0.2786 0.046 Uiso 1 1 calc R U . . .
H25B H 0.6735 0.9382 0.2508 0.046 Uiso 1 1 calc R U . . .
H25C H 0.8201 0.8668 0.2621 0.046 Uiso 1 1 calc R U . . .
C26 C 0.5870(4) 0.9795(2) 0.33828(12) 0.0247(7) Uani 1 1 d . . . . .
H26A H 0.4954 1.0001 0.3188 0.037 Uiso 1 1 calc R U . . .
H26B H 0.6699 1.0288 0.3412 0.037 Uiso 1 1 calc R U . . .
H26C H 0.5427 0.9640 0.3682 0.037 Uiso 1 1 calc R U . . .
C27 C 0.9854(4) 0.4701(3) 0.38438(12) 0.0255(8) Uani 1 1 d . . . . .
H27 H 1.0414 0.5120 0.4065 0.031 Uiso 1 1 calc R U . . .
C28 C 1.1185(5) 0.4517(3) 0.34783(13) 0.0324(9) Uani 1 1 d . . . . .
H28A H 1.0753 0.4068 0.3261 0.049 Uiso 1 1 calc R U . . .
H28B H 1.2200 0.4274 0.3620 0.049 Uiso 1 1 calc R U . . .
H28C H 1.1449 0.5093 0.3322 0.049 Uiso 1 1 calc R U . . .
C29 C 0.9418(5) 0.3843(3) 0.41154(14) 0.0368(10) Uani 1 1 d . . . . .
H29A H 1.0399 0.3646 0.4289 0.055 Uiso 1 1 calc R U . . .
H29B H 0.9079 0.3349 0.3910 0.055 Uiso 1 1 calc R U . . .
H29C H 0.8498 0.3983 0.4323 0.055 Uiso 1 1 calc R U . . .
C30 C 0.6716(4) 0.4654(2) 0.32615(11) 0.0208(7) Uani 1 1 d . . . . .
H30 H 0.5745 0.5054 0.3179 0.025 Uiso 1 1 calc R U . . .
C31 C 0.7548(5) 0.4391(3) 0.28096(12) 0.0308(9) Uani 1 1 d . . . . .
H31A H 0.6706 0.4128 0.2607 0.046 Uiso 1 1 calc R U . . .
H31B H 0.8430 0.3936 0.2864 0.046 Uiso 1 1 calc R U . . .
H31C H 0.8035 0.4941 0.2671 0.046 Uiso 1 1 calc R U . . .
C32 C 0.5958(5) 0.3809(2) 0.34917(12) 0.0265(8) Uani 1 1 d . . . . .
H32A H 0.6821 0.3336 0.3528 0.040 Uiso 1 1 calc R U . . .
H32B H 0.5046 0.3566 0.3306 0.040 Uiso 1 1 calc R U . . .
H32C H 0.5522 0.3984 0.3789 0.040 Uiso 1 1 calc R U . . .
Cl1 Cl 1.09832(9) 0.68535(6) 0.38563(2) 0.02458(17) Uani 1 1 d . . . . .
Fe1 Fe 0.60088(5) 0.68877(3) 0.43863(2) 0.01397(10) Uani 1 1 d . . . . .
Ni1 Ni 0.86579(4) 0.68134(3) 0.34317(2) 0.01580(9) Uani 1 1 d . . . . .
P1 P 0.80763(10) 0.82667(6) 0.35536(3) 0.01602(18) Uani 1 1 d . . . . .
P2 P 0.80980(10) 0.53862(6) 0.36117(3) 0.01644(18) Uani 1 1 d . . . . .
C1S C 1.1333(7) 0.3485(5) 0.5459(2) 0.069(3) Uani 0.65 1 d G U P A 1
H1S H 1.2513 0.3559 0.5469 0.083 Uiso 0.65 1 calc R U P A 1
C4S C 1.0637(9) 0.2609(4) 0.5469(3) 0.058(3) Uani 0.65 1 d G U P A 1
H4S H 1.1341 0.2083 0.5486 0.070 Uiso 0.65 1 calc R U P A 1
C3S C 0.8911(9) 0.2501(5) 0.5454(3) 0.071(3) Uani 0.65 1 d G U P A 1
H3S H 0.8436 0.1902 0.5461 0.086 Uiso 0.65 1 calc R U P A 1
C6S C 0.7881(7) 0.3270(6) 0.5429(3) 0.072(3) Uani 0.65 1 d G U P A 1
H6S H 0.6701 0.3196 0.5419 0.086 Uiso 0.65 1 calc R U P A 1
C2S C 0.8576(9) 0.4146(5) 0.5419(3) 0.070(3) Uani 0.65 1 d G U P A 1
H2S H 0.7872 0.4672 0.5401 0.084 Uiso 0.65 1 calc R U P A 1
C5S C 1.0302(10) 0.4254(4) 0.5433(3) 0.063(3) Uani 0.65 1 d G U P A 1
H5S H 1.0778 0.4853 0.5426 0.076 Uiso 0.65 1 calc R U P A 1
C1S' C 1.1752(13) 0.3663(10) 0.5313(5) 0.071(6) Uani 0.35 1 d G U P B 2
H1S' H 1.2910 0.3735 0.5252 0.085 Uiso 0.35 1 calc R U P B 2
C4S' C 1.1079(17) 0.2787(8) 0.5368(5) 0.060(5) Uani 0.35 1 d G U P B 2
H4S' H 1.1778 0.2261 0.5344 0.072 Uiso 0.35 1 calc R U P B 2
C3S' C 0.9384(17) 0.2682(7) 0.5457(6) 0.059(5) Uani 0.35 1 d G U P B 2
H3S' H 0.8924 0.2084 0.5494 0.071 Uiso 0.35 1 calc R U P B 2
C6S' C 0.8360(13) 0.3452(9) 0.5492(5) 0.054(5) Uani 0.35 1 d G U P B 2
H6S' H 0.7201 0.3381 0.5553 0.065 Uiso 0.35 1 calc R U P B 2
C2S' C 0.9033(15) 0.4328(8) 0.5437(5) 0.039(4) Uani 0.35 1 d G U P B 2
H2S' H 0.8333 0.4854 0.5461 0.047 Uiso 0.35 1 calc R U P B 2
C5S' C 1.0728(16) 0.4433(7) 0.5348(5) 0.065(6) Uani 0.35 1 d G U P B 2
H5S' H 1.1188 0.5031 0.5311 0.078 Uiso 0.35 1 calc R U P B 2

loop_
_atom_site_aniso_label
_atom_site_aniso_U_11
_atom_site_aniso_U_22
_atom_site_aniso_U_33
_atom_site_aniso_U_23
_atom_site_aniso_U_13
_atom_site_aniso_U_12
C1 0.0155(14) 0.0198(17) 0.0212(15) -0.0013(16) -0.0046(12) -0.0005(16)
C2 0.0185(14) 0.0211(17) 0.0210(15) -0.0007(16) 0.0004(12) -0.0003(16)
C3 0.0137(14) 0.0203(16) 0.0354(18) -0.0017(16) -0.0038(13) -0.0001(17)
C4 0.0227(15) 0.0188(16) 0.0261(17) -0.0025(17) -0.0104(13) 0.0001(17)
C5 0.0222(15) 0.0146(14) 0.0214(14) -0.0003(14) -0.0044(12) 0.0012(17)
C6 0.0323(17) 0.0208(17) 0.0214(16) -0.0021(16) -0.0074(13) 0.0018(19)
C7 0.0386(19) 0.0275(18) 0.0210(15) -0.0015(17) 0.0062(15) -0.002(2)
C8 0.0224(16) 0.037(2) 0.0296(18) -0.0032(19) 0.0063(14) 0.003(2)
C9 0.0184(15) 0.0316(19) 0.0247(16) -0.0028(17) -0.0019(12) 0.0013(18)
C10 0.0174(14) 0.0185(16) 0.0192(15) -0.0036(16) -0.0030(12) 0.0012(16)
C11 0.0137(14) 0.0146(15) 0.0152(14) -0.0013(14) -0.0001(11) 0.0010(15)
C12 0.0163(14) 0.0148(17) 0.0172(15) -0.0005(14) -0.0007(11) 0.0016(15)
C13 0.0240(16) 0.0139(17) 0.0157(14) -0.0028(12) 0.0018(13) 0.0000(15)
C14 0.0167(15) 0.0162(19) 0.0188(16) -0.0016(13) 0.0035(12) 0.0037(13)
C15 0.0145(14) 0.0157(19) 0.0201(15) 0.0035(14) -0.0007(12) 0.0019(14)
C16 0.0160(16) 0.0140(17) 0.0193(16) -0.0021(13) 0.0014(13) -0.0008(14)
C17 0.0194(16) 0.0158(17) 0.0196(17) 0.0023(14) -0.0035(13) 0.0022(14)
C18 0.0278(19) 0.0171(16) 0.0189(16) 0.0016(13) 0.0018(15) 0.0011(15)
C19 0.0187(17) 0.0175(18) 0.0248(18) -0.0012(14) 0.0061(15) -0.0033(14)
C20 0.0180(17) 0.0166(18) 0.0202(17) -0.0011(13) -0.0008(13) -0.0031(15)
C21 0.0208(19) 0.028(2) 0.035(2) -0.0005(16) -0.0009(16) -0.0045(16)
C22 0.0212(19) 0.043(2) 0.049(2) 0.013(2) 0.003(2) -0.0092(19)
C23 0.035(2) 0.028(2) 0.040(2) 0.0000(17) -0.0082(18) -0.0088(18)
C24 0.0223(18) 0.0230(19) 0.0182(16) 0.0042(13) -0.0019(14) 0.0001(15)
C25 0.036(2) 0.031(2) 0.026(2) 0.0095(16) 0.0049(17) -0.0002(19)
C26 0.0234(17) 0.0241(18) 0.0266(18) 0.0059(14) -0.0016(16) 0.0018(15)
C27 0.0162(17) 0.028(2) 0.033(2) 0.0005(16) -0.0002(15) 0.0033(15)
C28 0.0188(18) 0.038(2) 0.040(2) -0.0108(18) -0.0001(18) 0.0056(18)
C29 0.032(2) 0.032(2) 0.046(2) 0.0046(19) -0.0038(19) 0.0087(19)
C30 0.0210(17) 0.0199(18) 0.0214(16) -0.0074(14) -0.0008(14) 0.0022(14)
C31 0.036(2) 0.031(2) 0.0256(19) -0.0110(17) 0.0010(17) -0.0026(18)
C32 0.0263(18) 0.0223(18) 0.0310(19) -0.0063(15) -0.0002(16) -0.0048(16)
Cl1 0.0183(3) 0.0268(4) 0.0287(4) -0.0012(4) -0.0104(3) -0.0006(4)
Fe1 0.01241(19) 0.0157(2) 0.01377(19) -0.00053(19) 0.00048(16) -0.0001(2)
Ni1 0.01223(17) 0.0203(2) 0.01485(18) -0.00123(17) -0.00150(14) -0.00010(19)
P1 0.0132(4) 0.0187(5) 0.0162(4) 0.0013(3) 0.0002(3) -0.0022(4)
P2 0.0130(4) 0.0184(4) 0.0178(4) -0.0036(3) -0.0003(3) 0.0015(3)
C1S 0.061(5) 0.082(5) 0.066(5) 0.003(4) -0.007(4) -0.007(4)
C4S 0.061(5) 0.059(5) 0.055(5) 0.013(4) 0.006(4) 0.015(4)
C3S 0.076(5) 0.079(5) 0.058(5) 0.003(4) 0.017(4) -0.022(5)
C6S 0.051(4) 0.113(6) 0.052(5) 0.001(5) 0.007(4) -0.005(5)
C2S 0.076(6) 0.079(6) 0.055(5) 0.011(4) 0.012(5) 0.011(5)
C5S 0.064(5) 0.060(5) 0.065(5) -0.002(4) 0.001(4) 0.001(4)
C1S' 0.067(7) 0.070(8) 0.075(8) -0.002(6) -0.012(6) 0.002(6)
C4S' 0.076(8) 0.041(6) 0.062(7) 0.008(5) -0.008(6) 0.003(6)
C3S' 0.074(8) 0.054(7) 0.049(7) 0.005(5) 0.002(6) -0.013(6)
C6S' 0.056(7) 0.065(7) 0.040(6) -0.007(5) 0.006(5) -0.009(6)
C2S' 0.036(6) 0.054(6) 0.028(5) 0.003(5) -0.016(5) 0.009(5)
C5S' 0.062(8) 0.063(8) 0.070(8) -0.004(6) -0.001(6) -0.003(6)

loop_
_atom_type_symbol
_atom_type_description
_atom_type_scat_dispersion_real
_atom_type_scat_dispersion_imag
_atom_type_scat_source
C C 0.0033 0.0016 'International Tables Vol C Tables 4.2.6.8 and 6.1.1.4'
H H 0.0000 0.0000 'International Tables Vol C Tables 4.2.6.8 and 6.1.1.4'
P P 0.1023 0.0942 'International Tables Vol C Tables 4.2.6.8 and 6.1.1.4'
Cl Cl 0.1484 0.1585 'International Tables Vol C Tables 4.2.6.8 and 6.1.1.4'
Fe Fe 0.3463 0.8444 'International Tables Vol C Tables 4.2.6.8 and 6.1.1.4'
Ni Ni 0.3393 1.1124 'International Tables Vol C Tables 4.2.6.8 and 6.1.1.4'

loop_
_geom_angle_atom_site_label_1
_geom_angle_atom_site_label_2
_geom_angle_atom_site_label_3
_geom_angle
C2 C1 C10 117.3(3)
C2 C1 Ni1 125.9(2)
C10 C1 Ni1 116.8(2)
C1 C2 C3 122.9(3)
C4 C3 C2 120.0(3)
C3 C4 C5 120.3(3)
C4 C5 C6 121.8(3)
C4 C5 C10 119.1(3)
C6 C5 C10 119.1(3)
C7 C6 C5 121.2(3)
C6 C7 C8 120.1(3)
C9 C8 C7 120.4(3)
C8 C9 C10 121.9(3)
C9 C10 C1 122.2(3)
C9 C10 C5 117.4(3)
C1 C10 C5 120.4(3)
C12 C11 C15 106.6(3)
C12 C11 P1 126.6(2)
C15 C11 P1 126.8(2)
C12 C11 Fe1 67.33(19)
C15 C11 Fe1 68.1(2)
P1 C11 Fe1 130.81(19)
C13 C12 C11 108.8(3)
C13 C12 Fe1 69.34(18)
C11 C12 Fe1 72.6(2)
C12 C13 C14 107.9(2)
C12 C13 Fe1 70.13(18)
C14 C13 Fe1 69.85(18)
C15 C14 C13 108.3(3)
C15 C14 Fe1 70.87(19)
C13 C14 Fe1 69.41(18)
C14 C15 C11 108.2(3)
C14 C15 Fe1 68.87(19)
C11 C15 Fe1 71.7(2)
C17 C16 C20 107.2(3)
C17 C16 P2 125.9(2)
C20 C16 P2 126.9(3)
C17 C16 Fe1 67.52(19)
C20 C16 Fe1 68.1(2)
P2 C16 Fe1 130.60(18)
C18 C17 C16 108.0(3)
C18 C17 Fe1 68.95(19)
C16 C17 Fe1 72.40(19)
C19 C18 C17 108.3(3)
C19 C18 Fe1 70.01(19)
C17 C18 Fe1 70.37(19)
C20 C19 C18 108.1(3)
C20 C19 Fe1 70.8(2)
C18 C19 Fe1 69.23(19)
C19 C20 C16 108.2(3)
C19 C20 Fe1 69.0(2)
C16 C20 Fe1 71.8(2)
C23 C21 C22 113.1(3)
C23 C21 P1 116.3(3)
C22 C21 P1 110.5(3)
C26 C24 C25 110.2(3)
C26 C24 P1 116.3(2)
C25 C24 P1 111.9(3)
C29 C27 C28 112.8(3)
C29 C27 P2 117.5(3)
C28 C27 P2 110.8(3)
C32 C30 C31 111.0(3)
C32 C30 P2 116.6(2)
C31 C30 P2 111.8(2)
C18 Fe1 C13 101.08(12)
C18 Fe1 C19 40.76(14)
C13 Fe1 C19 115.91(13)
C18 Fe1 C14 116.47(13)
C13 Fe1 C14 40.74(13)
C19 Fe1 C14 101.87(12)
C18 Fe1 C12 119.73(13)
C13 Fe1 C12 40.53(12)
C19 Fe1 C12 153.21(13)
C14 Fe1 C12 68.18(12)
C18 Fe1 C17 40.68(13)
C13 Fe1 C17 120.22(13)
C19 Fe1 C17 68.38(13)
C14 Fe1 C17 154.05(14)
C12 Fe1 C17 109.23(12)
C18 Fe1 C20 68.05(14)
C13 Fe1 C20 153.37(13)
C19 Fe1 C20 40.24(13)
C14 Fe1 C20 120.71(13)
C12 Fe1 C20 165.74(12)
C17 Fe1 C20 68.06(14)
C18 Fe1 C15 154.14(13)
C13 Fe1 C15 68.08(13)
C19 Fe1 C15 121.21(14)
C14 Fe1 C15 40.26(12)
C12 Fe1 C15 67.97(13)
C17 Fe1 C15 164.83(13)
C20 Fe1 C15 110.73(12)
C18 Fe1 C16 67.48(13)
C13 Fe1 C16 159.32(12)
C19 Fe1 C16 67.38(13)
C14 Fe1 C16 159.57(13)
C12 Fe1 C16 129.01(13)
C17 Fe1 C16 40.08(13)
C20 Fe1 C16 40.09(12)
C15 Fe1 C16 129.36(13)
C18 Fe1 C11 158.60(13)
C13 Fe1 C11 67.63(12)
C19 Fe1 C11 160.32(13)
C14 Fe1 C11 67.55(12)
C12 Fe1 C11 40.12(11)
C17 Fe1 C11 128.17(13)
C20 Fe1 C11 129.81(13)
C15 Fe1 C11 40.22(11)
C16 Fe1 C11 116.79(11)
C1 Ni1 P2 90.83(12)
C1 Ni1 P1 89.18(12)
P2 Ni1 P1 146.05(3)
C1 Ni1 Cl1 168.50(9)
P2 Ni1 Cl1 93.30(4)
P1 Ni1 Cl1 93.35(3)
C11 P1 C24 102.88(15)
C11 P1 C21 103.55(15)
C24 P1 C21 110.47(17)
C11 P1 Ni1 97.50(12)
C24 P1 Ni1 122.55(12)
C21 P1 Ni1 115.88(13)
C16 P2 C30 102.92(15)
C16 P2 C27 103.18(16)
C30 P2 C27 110.59(17)
C16 P2 Ni1 97.66(11)
C30 P2 Ni1 121.99(12)
C27 P2 Ni1 116.40(13)
C4S C1S C5S 120.0
C3S C4S C1S 120.0
C4S C3S C6S 120.0
C3S C6S C2S 120.0
C5S C2S C6S 120.0
C2S C5S C1S 120.0
C4S' C1S' C5S' 120.0
C3S' C4S' C1S' 120.0
C4S' C3S' C6S' 120.0
C3S' C6S' C2S' 120.0
C5S' C2S' C6S' 120.0
C2S' C5S' C1S' 120.0

loop_
_geom_bond_atom_site_label_1
_geom_bond_atom_site_label_2
_geom_bond_distance
C1 C2 1.379(4)
C1 C10 1.433(4)
C1 Ni1 1.897(3)
C2 C3 1.413(4)
C3 C4 1.371(4)
C4 C5 1.413(4)
C5 C6 1.414(4)
C5 C10 1.436(4)
C6 C7 1.367(5)
C7 C8 1.406(5)
C8 C9 1.361(4)
C9 C10 1.421(4)
C11 C12 1.433(4)
C11 C15 1.443(4)
C11 P1 1.816(3)
C11 Fe1 2.122(4)
C12 C13 1.418(4)
C12 Fe1 2.052(3)
C13 C14 1.424(4)
C13 Fe1 2.042(3)
C14 C15 1.419(4)
C14 Fe1 2.048(3)
C15 Fe1 2.074(3)
C16 C17 1.432(5)
C16 C20 1.437(4)
C16 P2 1.818(3)
C16 Fe1 2.120(3)
C17 C18 1.422(5)
C17 Fe1 2.055(3)
C18 C19 1.422(5)
C18 Fe1 2.037(3)
C19 C20 1.417(5)
C19 Fe1 2.047(3)
C20 Fe1 2.071(3)
C21 C23 1.512(5)
C21 C22 1.524(5)
C21 P1 1.870(4)
C24 C26 1.529(5)
C24 C25 1.533(5)
C24 P1 1.856(3)
C27 C29 1.524(5)
C27 C28 1.542(5)
C27 P2 1.854(4)
C30 C32 1.530(5)
C30 C31 1.543(5)
C30 P2 1.851(3)
Cl1 Ni1 2.2461(8)
Ni1 P2 2.1870(10)
Ni1 P1 2.1919(10)
C1S C4S 1.3900
C1S C5S 1.3900
C4S C3S 1.3900
C3S C6S 1.3900
C6S C2S 1.3900
C2S C5S 1.3900
C1S' C4S' 1.3900
C1S' C5S' 1.3900
C4S' C3S' 1.3900
C3S' C6S' 1.3900
C6S' C2S' 1.3900
C2S' C5S' 1.3900

loop_
_geom_torsion_atom_site_label_1
_geom_torsion_atom_site_label_2
_geom_torsion_atom_site_label_3
_geom_torsion_atom_site_label_4
_geom_torsion
C10 C1 C2 C3 -1.0(7)
Ni1 C1 C2 C3 177.6(3)
C1 C2 C3 C4 0.0(7)
C2 C3 C4 C5 0.8(6)
C3 C4 C5 C6 179.5(4)
C3 C4 C5 C10 -0.5(6)
C4 C5 C6 C7 179.8(4)
C10 C5 C6 C7 -0.2(6)
C5 C6 C7 C8 0.2(6)
C6 C7 C8 C9 -0.2(7)
C7 C8 C9 C10 0.1(7)
C8 C9 C10 C1 -179.4(4)
C8 C9 C10 C5 -0.1(6)
C2 C1 C10 C9 -179.5(4)
Ni1 C1 C10 C9 1.8(5)
C2 C1 C10 C5 1.3(6)
Ni1 C1 C10 C5 -177.5(3)
C4 C5 C10 C9 -179.8(4)
C6 C5 C10 C9 0.2(6)
C4 C5 C10 C1 -0.5(6)
C6 C5 C10 C1 179.5(4)
C15 C11 C12 C13 -3.3(4)
P1 C11 C12 C13 174.9(3)
Fe1 C11 C12 C13 -60.2(2)
C15 C11 C12 Fe1 56.9(3)
P1 C11 C12 Fe1 -124.9(3)
C11 C12 C13 C14 2.3(4)
Fe1 C12 C13 C14 -59.9(2)
C11 C12 C13 Fe1 62.2(3)
C12 C13 C14 C15 -0.4(4)
Fe1 C13 C14 C15 -60.4(2)
C12 C13 C14 Fe1 60.0(2)
C13 C14 C15 C11 -1.6(4)
Fe1 C14 C15 C11 -61.2(3)
C13 C14 C15 Fe1 59.5(2)
C12 C11 C15 C14 3.0(5)
P1 C11 C15 C14 -175.2(2)
Fe1 C11 C15 C14 59.4(2)
C12 C11 C15 Fe1 -56.4(3)
P1 C11 C15 Fe1 125.4(3)
C20 C16 C17 C18 3.4(4)
P2 C16 C17 C18 -175.2(2)
Fe1 C16 C17 C18 60.0(2)
C20 C16 C17 Fe1 -56.6(3)
P2 C16 C17 Fe1 124.7(3)
C16 C17 C18 C19 -2.2(4)
Fe1 C17 C18 C19 60.0(2)
C16 C17 C18 Fe1 -62.2(2)
C17 C18 C19 C20 0.2(4)
Fe1 C18 C19 C20 60.4(2)
C17 C18 C19 Fe1 -60.2(2)
C18 C19 C20 C16 2.0(4)
Fe1 C19 C20 C16 61.4(3)
C18 C19 C20 Fe1 -59.4(2)
C17 C16 C20 C19 -3.3(4)
P2 C16 C20 C19 175.3(2)
Fe1 C16 C20 C19 -59.6(3)
C17 C16 C20 Fe1 56.3(2)
P2 C16 C20 Fe1 -125.1(3)
C2 C1 Ni1 P2 71.7(4)
C10 C1 Ni1 P2 -109.8(3)
C2 C1 Ni1 P1 -74.4(4)
C10 C1 Ni1 P1 104.2(3)
C2 C1 Ni1 Cl1 -177.3(3)
C10 C1 Ni1 Cl1 1.3(9)
C12 C11 P1 C24 -146.5(3)
C15 C11 P1 C24 31.4(4)
Fe1 C11 P1 C24 123.1(2)
C12 C11 P1 C21 -31.4(4)
C15 C11 P1 C21 146.5(4)
Fe1 C11 P1 C21 -121.8(2)
C12 C11 P1 Ni1 87.6(3)
C15 C11 P1 Ni1 -94.5(4)
Fe1 C11 P1 Ni1 -2.8(2)
C26 C24 P1 C11 49.6(3)
C25 C24 P1 C11 177.5(3)
C26 C24 P1 C21 -60.4(3)
C25 C24 P1 C21 67.5(3)
C26 C24 P1 Ni1 157.3(2)
C25 C24 P1 Ni1 -74.8(3)
C23 C21 P1 C11 -55.7(3)
C22 C21 P1 C11 173.6(3)
C23 C21 P1 C24 53.8(3)
C22 C21 P1 C24 -76.9(3)
C23 C21 P1 Ni1 -161.2(2)
C22 C21 P1 Ni1 68.2(3)
C17 C16 P2 C30 148.3(3)
C20 C16 P2 C30 -30.1(4)
Fe1 C16 P2 C30 -121.8(2)
C17 C16 P2 C27 33.1(3)
C20 C16 P2 C27 -145.2(3)
Fe1 C16 P2 C27 123.1(2)
C17 C16 P2 Ni1 -86.3(3)
C20 C16 P2 Ni1 95.3(3)
Fe1 C16 P2 Ni1 3.6(2)
C32 C30 P2 C16 -52.4(3)
C31 C30 P2 C16 178.3(3)
C32 C30 P2 C27 57.2(3)
C31 C30 P2 C27 -72.0(3)
C32 C30 P2 Ni1 -160.2(2)
C31 C30 P2 Ni1 70.6(3)
C29 C27 P2 C16 54.2(3)
C28 C27 P2 C16 -174.1(3)
C29 C27 P2 C30 -55.3(3)
C28 C27 P2 C30 76.4(3)
C29 C27 P2 Ni1 159.8(3)
C28 C27 P2 Ni1 -68.5(3)
C5S C1S C4S C3S 0.0
C1S C4S C3S C6S 0.0
C4S C3S C6S C2S 0.0
C3S C6S C2S C5S 0.0
C6S C2S C5S C1S 0.0
C4S C1S C5S C2S 0.0
C5S' C1S' C4S' C3S' 0.0
C1S' C4S' C3S' C6S' 0.0
C4S' C3S' C6S' C2S' 0.0
C3S' C6S' C2S' C5S' 0.0
C6S' C2S' C5S' C1S' 0.0
C4S' C1S' C5S' C2S' 0.0
